data_7248100
loop_
_publ_author_name
'Chen, Lei'
'Yang, Peiyao'
'Wang, Qiuying'
'Zhao, Zhongxiang'
'Cui, Hui'
'Zhu, Liping'

_publ_section_title
;
 Transition-metal-free [3 + 2] cycloaddition of C,N-cycloazomethylimines
 with in situ formed isocyanates from dioxazolones: a facile synthesis of
 triazolinones
;
_journal_issue 6
_journal_name_full 'Green Chemistry'
_journal_page_first 3522
_journal_page_last 3526
_journal_paper_doi 10.1039/D3GC04556K
_journal_volume 26
_journal_year 2024
_chemical_formula_moiety 'C24 H20 F N3 O2'
_chemical_formula_sum 'C24 H20 F N3 O2'
_chemical_formula_weight 401.43
_chemical_name_systematic
3-benzoyl-1-(4-fluorophenyl)-9-methyl-1,5,6,10b-tetrahydro-[1,2,4]triazolo[5,1-a]isoquinolin-2(3H)-one
_space_group_crystal_system monoclinic
_space_group_IT_number 14
_space_group_name_Hall '-P 2yn'
_space_group_name_H-M_alt 'P 1 21/n 1'
_atom_sites_solution_hydrogens geom
_atom_sites_solution_primary dual
_audit_creation_date 2022-03-11
_audit_creation_method
;
Olex2 1.3
(compiled 2020.11.12 svn.r5f609507 for OlexSys, GUI svn.r6408)
;
_audit_update_record
;
2023-11-19 deposited with the CCDC.	2024-02-06 downloaded from the CCDC.
;
_cell_angle_alpha 90
_cell_angle_beta 108.419(2)
_cell_angle_gamma 90
_cell_formula_units_Z 4
_cell_length_a 9.5606(2)
_cell_length_b 22.0542(4)
_cell_length_c 9.7194(2)
_cell_measurement_reflns_used 8871
_cell_measurement_temperature 100.00(10)
_cell_measurement_theta_max 75.7380
_cell_measurement_theta_min 3.9760
_cell_volume 1944.36(7)
_computing_cell_refinement 'CrysAlisPro 1.171.41.120a (Rigaku OD, 2021)'
_computing_data_collection 'CrysAlisPro 1.171.41.120a (Rigaku OD, 2021)'
_computing_data_reduction 'CrysAlisPro 1.171.41.120a (Rigaku OD, 2021)'
_computing_molecular_graphics 'Olex2 1.3 (Dolomanov et al., 2009)'
_computing_publication_material 'Olex2 1.3 (Dolomanov et al., 2009)'
_computing_structure_refinement 'SHELXL 2018/3 (Sheldrick, 2015)'
_computing_structure_solution 'SHELXT 2018/2 (Sheldrick, 2018)'
_diffrn_ambient_environment N~2~
_diffrn_ambient_temperature 100.00(10)
_diffrn_detector 'Hybrid Pixel Array Detector'
_diffrn_detector_area_resol_mean 10.0000
_diffrn_detector_type HyPix
_diffrn_measured_fraction_theta_full 0.998
_diffrn_measured_fraction_theta_max 0.954
_diffrn_measurement_details
;
List of Runs (angles in degrees, time in seconds):

  # Type    Start    End  Width  t~exp~   \w     \q     \k     \f   Frames
#--------------------------------------------------------------------------
  1  \w     32.00  61.00   0.50    0.10    --   45.78  41.00 -62.00   58
  2  \w     65.00 106.00   0.50    0.10    --   45.78  41.00 -62.00   82
  3  \w    103.00 129.00   0.50    0.40    --  105.53  41.00 -62.00   52
  4  \w    152.00 177.00   0.50    0.40    --  105.53  41.00 -62.00   50
  5  \w     96.00 177.00   0.50    0.40    --  105.53  30.00  30.00  162
  6  \w      1.00  45.00   0.50    0.10    --   45.78 -41.00 144.00   88
  7  \w     32.00  64.00   0.50    0.40    --  105.53 -61.00 150.00   64
  8  \w     32.00  73.00   0.50    0.40    --  105.53 -61.00  90.00   82
  9  \w    -26.00   0.00   0.50    0.10    --   45.78 -41.00 144.00   52
 10  \w     33.00  72.00   0.50    0.40    --  105.53 -61.00  30.00   78
 11  \w     38.00  67.00   0.50    0.40    --  105.53 -61.00   0.00   58
 12  \w     66.00 107.00   0.50    0.40    --  105.53 -77.00-120.00   82
 13  \w     33.00  71.00   0.50    0.40    --  105.53 -61.00-150.00   76
 14  \w    -42.00  28.00   0.50    0.10    --  -45.78  41.00 -62.00  140
 15  \w    -60.00 -30.00   0.50    0.40    -- -100.00  61.00-120.00   60
 16  \w    -69.00 -34.00   0.50    0.40    -- -100.00  61.00 -60.00   70
 17  \w    -93.00 -14.00   0.50    0.10    --  -45.78 125.00  30.00  158
 18  \w     36.00  94.00   0.50    0.40    --  105.53 -94.00   0.00  116
 19  \w    -67.00 -27.00   0.50    0.40    -- -100.00  61.00 120.00   80
 20  \w   -122.00 -95.00   0.50    0.40    -- -100.00 -30.00  60.00   54
 21  \w    -84.00 -58.00   0.50    0.10    --  -45.78 -41.00 144.00   52
 22  \w   -173.00 -86.00   0.50    0.40    -- -100.00 -41.00 144.00  174
 23  \w   -172.00-147.00   0.50    0.40    -- -100.00 -30.00  60.00   50
 24  \w   -166.00-100.00   0.50    0.40    -- -100.00 -94.00-120.00  132
;
_diffrn_measurement_device 'four-circle diffractometer'
_diffrn_measurement_device_type 'XtaLAB Synergy R, DW system, HyPix'
_diffrn_measurement_method '\w scans'
_diffrn_orient_matrix_type 'CrysAlisPro convention (1999,Acta A55,543-557)'
_diffrn_orient_matrix_UB_11 -0.0179255000
_diffrn_orient_matrix_UB_12 -0.0271833000
_diffrn_orient_matrix_UB_13 0.1395078000
_diffrn_orient_matrix_UB_21 -0.1540775000
_diffrn_orient_matrix_UB_22 -0.0237424000
_diffrn_orient_matrix_UB_23 -0.0873351000
_diffrn_orient_matrix_UB_31 0.0691297000
_diffrn_orient_matrix_UB_32 -0.0598022000
_diffrn_orient_matrix_UB_33 -0.0287806000
_diffrn_radiation_monochromator mirror
_diffrn_radiation_probe x-ray
_diffrn_radiation_type 'Cu K\a'
_diffrn_radiation_wavelength 1.54184
_diffrn_reflns_av_R_equivalents 0.0404
_diffrn_reflns_av_unetI/netI 0.0375
_diffrn_reflns_Laue_measured_fraction_full 0.998
_diffrn_reflns_Laue_measured_fraction_max 0.954
_diffrn_reflns_limit_h_max 11
_diffrn_reflns_limit_h_min -11
_diffrn_reflns_limit_k_max 21
_diffrn_reflns_limit_k_min -27
_diffrn_reflns_limit_l_max 12
_diffrn_reflns_limit_l_min -12
_diffrn_reflns_number 13017
_diffrn_reflns_point_group_measured_fraction_full 0.998
_diffrn_reflns_point_group_measured_fraction_max 0.954
_diffrn_reflns_theta_full 67.684
_diffrn_reflns_theta_max 75.860
_diffrn_reflns_theta_min 4.009
_diffrn_source 'Rotating-anode X-ray tube'
_diffrn_source_type 'Rigaku (Cu) X-ray Source'
_exptl_absorpt_coefficient_mu 0.781
_exptl_absorpt_correction_T_max 1.00000
_exptl_absorpt_correction_T_min 0.50028
_exptl_absorpt_correction_type multi-scan
_exptl_absorpt_process_details
;
CrysAlisPro 1.171.41.120a (Rigaku Oxford Diffraction, 2021)
Empirical absorption correction using spherical harmonics,
implemented in SCALE3 ABSPACK scaling algorithm.
;
_exptl_crystal_colour colourless
_exptl_crystal_colour_primary colourless
_exptl_crystal_density_diffrn 1.371
_exptl_crystal_description block
_exptl_crystal_F_000 840
_exptl_crystal_recrystallization_method 'Re-crystallisation from solvent: dichloromethane'
_exptl_crystal_size_max 0.25
_exptl_crystal_size_mid 0.2
_exptl_crystal_size_min 0.15
_refine_diff_density_max 0.228
_refine_diff_density_min -0.241
_refine_diff_density_rms 0.052
_refine_ls_extinction_coef 0.0022(3)
_refine_ls_extinction_expression Fc^*^=kFc[1+0.001xFc^2^\l^3^/sin(2\q)]^-1/4^
_refine_ls_extinction_method 'SHELXL-2018/3 (Sheldrick 2018)'
_refine_ls_goodness_of_fit_ref 1.061
_refine_ls_hydrogen_treatment constr
_refine_ls_matrix_type full
_refine_ls_number_parameters 273
_refine_ls_number_reflns 3860
_refine_ls_number_restraints 0
_refine_ls_restrained_S_all 1.061
_refine_ls_R_factor_all 0.0455
_refine_ls_R_factor_gt 0.0403
_refine_ls_shift/su_max 0.001
_refine_ls_shift/su_mean 0.000
_refine_ls_structure_factor_coef Fsqd
_refine_ls_weighting_details 'w=1/[\s^2^(Fo^2^)+(0.0602P)^2^+0.4290P] where P=(Fo^2^+2Fc^2^)/3'
_refine_ls_weighting_scheme calc
_refine_ls_wR_factor_gt 0.1077
_refine_ls_wR_factor_ref 0.1118
_reflns_Friedel_coverage 0.000
_reflns_number_gt 3372
_reflns_number_total 3860
_reflns_threshold_expression 'I > 2\s(I)'
_cod_data_source_file d3gc04556k2.cif
_cod_data_source_block songnz_220307_2_auto
_cod_depositor_comments 'Adding full bibliography for 7248100.cif.'
_cod_database_code 7248100
_shelx_shelxl_version_number 2018/3
_chemical_oxdiff_formula CHNO
_shelx_space_group_comment
;
The symmetry employed for this shelxl refinement is uniquely defined
by the following loop, which should always be used as a source of
symmetry information in preference to the above space-group names.
They are only intended as comments.
;
_shelx_estimated_absorpt_t_max 0.892
_shelx_estimated_absorpt_t_min 0.829
_reflns_odcompleteness_completeness 99.97
_reflns_odcompleteness_iscentric 1
_reflns_odcompleteness_theta 66.97
_olex2_refinement_description
;
1. Fixed Uiso
 At 1.2 times of:
  All C(H) groups, All C(H,H) groups
 At 1.5 times of:
  All C(H,H,H) groups
2.a Ternary CH refined with riding coordinates:
 C00E(H00E)
2.b Secondary CH2 refined with riding coordinates:
 C00L(H00C,H00F), C00O(H00G,H00H)
2.c Aromatic/amide H refined with riding coordinates:
 C009(H009), C00A(H00A), C00B(H00B), C00D(H00D), C00I(H00I), C00J(H00J),
 C00M(H00M), C00N(H00N), C00Q(H00Q), C00R(H00R), C00S(H00S), C00T(H00T)
2.d Idealised Me refined as rotating group:
 C00U(H00K,H00L,H00O)
;
_olex2_submission_special_instructions 'No special instructions were received'
_oxdiff_exptl_absorpt_empirical_details
;
Empirical correction (ABSPACK) includes:
- Absorption correction using spherical harmonics
- Frame scaling
;
_oxdiff_exptl_absorpt_empirical_full_max 1.840
_oxdiff_exptl_absorpt_empirical_full_min 0.399

loop_
_space_group_symop_operation_xyz
'x, y, z'
'-x+1/2, y+1/2, -z+1/2'
'-x, -y, -z'
'x-1/2, -y-1/2, z-1/2'

loop_
_atom_site_label
_atom_site_type_symbol
_atom_site_fract_x
_atom_site_fract_y
_atom_site_fract_z
_atom_site_U_iso_or_equiv
_atom_site_adp_type
_atom_site_occupancy
_atom_site_site_symmetry_order
_atom_site_calc_flag
_atom_site_refinement_flags_posn
_atom_site_refinement_flags_adp
_atom_site_refinement_flags_occupancy
_atom_site_disorder_assembly
_atom_site_disorder_group
F001 F 0.53211(10) 0.51022(3) 0.31937(9) 0.0343(2) Uani 1 1 d . . . . .
O002 O 0.45336(10) 0.23437(4) 0.33685(9) 0.0240(2) Uani 1 1 d . . . . .
O003 O 0.56078(12) 0.08467(4) 0.61558(11) 0.0339(3) Uani 1 1 d . . . . .
N004 N 0.51489(12) 0.28401(4) 0.55899(11) 0.0213(2) Uani 1 1 d . . . . .
N005 N 0.54777(12) 0.18439(5) 0.55999(12) 0.0241(3) Uani 1 1 d . . . . .
N006 N 0.56187(12) 0.20009(5) 0.70678(12) 0.0246(2) Uani 1 1 d . . . . .
C007 C 0.51982(14) 0.34352(5) 0.50090(13) 0.0204(3) Uani 1 1 d . . . . .
C008 C 0.49902(14) 0.23496(5) 0.46819(13) 0.0206(3) Uani 1 1 d . . . . .
C009 C 0.39020(15) 0.36957(6) 0.41319(13) 0.0224(3) Uani 1 1 d . . . . .
H009 H 0.299142 0.348792 0.395356 0.027 Uiso 1 1 calc R U . . .
C00A C 0.65424(15) 0.37315(6) 0.52564(14) 0.0232(3) Uani 1 1 d . . . . .
H00A H 0.742941 0.354569 0.583584 0.028 Uiso 1 1 calc R U . . .
C00B C 0.39397(15) 0.42628(6) 0.35137(14) 0.0247(3) Uani 1 1 d . . . . .
H00B H 0.306094 0.444692 0.291158 0.030 Uiso 1 1 calc R U . . .
C00C C 0.52773(16) 0.45503(5) 0.37944(14) 0.0253(3) Uani 1 1 d . . . . .
C00D C 0.65809(16) 0.43005(6) 0.46520(14) 0.0259(3) Uani 1 1 d . . . . .
H00D H 0.748619 0.451189 0.482693 0.031 Uiso 1 1 calc R U . . .
C00E C 0.60196(14) 0.26439(6) 0.70854(13) 0.0221(3) Uani 1 1 d . . . . .
H00E H 0.709120 0.267153 0.718508 0.026 Uiso 1 1 calc R U . . .
C00F C 0.55951(15) 0.12373(6) 0.52610(16) 0.0270(3) Uani 1 1 d . . . . .
C00G C 0.57573(14) 0.29867(6) 0.83303(14) 0.0255(3) Uani 1 1 d . . . . .
C00H C 0.57905(15) 0.10910(6) 0.38372(15) 0.0270(3) Uani 1 1 d . . . . .
C00I C 0.63387(15) 0.35688(6) 0.86649(14) 0.0274(3) Uani 1 1 d . . . . .
H00I H 0.684164 0.374984 0.806881 0.033 Uiso 1 1 calc R U . . .
C00J C 0.66870(15) 0.14402(6) 0.32648(16) 0.0291(3) Uani 1 1 d . . . . .
H00J H 0.708571 0.181073 0.372027 0.035 Uiso 1 1 calc R U . . .
C00K C 0.50375(16) 0.27098(7) 0.92150(15) 0.0310(3) Uani 1 1 d . . . . .
C00L C 0.41730(16) 0.19161(7) 0.73082(15) 0.0296(3) Uani 1 1 d . . . . .
H00C H 0.385216 0.148835 0.713309 0.036 Uiso 1 1 calc R U . . .
H00F H 0.341646 0.217665 0.663767 0.036 Uiso 1 1 calc R U . . .
C00M C 0.52070(17) 0.05472(6) 0.31671(17) 0.0329(3) Uani 1 1 d . . . . .
H00M H 0.461203 0.030174 0.356262 0.040 Uiso 1 1 calc R U . . .
C00N C 0.70021(17) 0.12506(7) 0.20333(17) 0.0343(3) Uani 1 1 d . . . . .
H00N H 0.762719 0.148721 0.165595 0.041 Uiso 1 1 calc R U . . .
C00O C 0.43705(18) 0.20891(7) 0.88640(16) 0.0362(3) Uani 1 1 d . . . . .
H00G H 0.340088 0.208123 0.902988 0.043 Uiso 1 1 calc R U . . .
H00H H 0.501619 0.178809 0.952065 0.043 Uiso 1 1 calc R U . . .
C00P C 0.62025(16) 0.38922(7) 0.98492(15) 0.0341(3) Uani 1 1 d . . . . .
C00Q C 0.55016(18) 0.03667(6) 0.19172(18) 0.0378(4) Uani 1 1 d . . . . .
H00Q H 0.508358 0.000206 0.144311 0.045 Uiso 1 1 calc R U . . .
C00R C 0.64014(18) 0.07150(7) 0.13563(17) 0.0376(4) Uani 1 1 d . . . . .
H00R H 0.660614 0.058609 0.050702 0.045 Uiso 1 1 calc R U . . .
C00S C 0.49594(17) 0.30246(9) 1.04353(16) 0.0398(4) Uani 1 1 d . . . . .
H00S H 0.451551 0.283615 1.107260 0.048 Uiso 1 1 calc R U . . .
C00T C 0.55134(17) 0.36024(8) 1.07309(16) 0.0405(4) Uani 1 1 d . . . . .
H00T H 0.542329 0.380847 1.155708 0.049 Uiso 1 1 calc R U . . .
C00U C 0.68171(19) 0.45222(8) 1.01777(18) 0.0429(4) Uani 1 1 d . . . . .
H00K H 0.787918 0.451504 1.032357 0.064 Uiso 1 1 calc R U . . .
H00L H 0.664312 0.467152 1.105933 0.064 Uiso 1 1 calc R U . . .
H00O H 0.632976 0.479096 0.936440 0.064 Uiso 1 1 calc R U . . .

loop_
_atom_site_aniso_label
_atom_site_aniso_U_11
_atom_site_aniso_U_22
_atom_site_aniso_U_33
_atom_site_aniso_U_23
_atom_site_aniso_U_13
_atom_site_aniso_U_12
F001 0.0500(5) 0.0198(4) 0.0345(5) 0.0042(3) 0.0151(4) -0.0032(3)
O002 0.0284(5) 0.0228(4) 0.0184(5) -0.0010(3) 0.0040(4) 0.0004(3)
O003 0.0364(6) 0.0236(5) 0.0367(6) 0.0090(4) 0.0042(4) -0.0015(4)
N004 0.0272(6) 0.0196(5) 0.0164(5) 0.0008(4) 0.0057(4) -0.0015(4)
N005 0.0283(6) 0.0209(5) 0.0200(5) 0.0014(4) 0.0034(4) -0.0005(4)
N006 0.0276(6) 0.0252(5) 0.0198(5) 0.0034(4) 0.0057(4) -0.0017(4)
C007 0.0267(6) 0.0184(6) 0.0179(6) -0.0021(4) 0.0097(5) -0.0009(5)
C008 0.0209(6) 0.0203(6) 0.0199(6) 0.0005(4) 0.0057(5) -0.0011(4)
C009 0.0260(6) 0.0223(6) 0.0194(6) -0.0029(4) 0.0080(5) -0.0015(5)
C00A 0.0259(7) 0.0230(6) 0.0213(6) -0.0026(5) 0.0083(5) 0.0003(5)
C00B 0.0310(7) 0.0219(6) 0.0208(6) -0.0009(5) 0.0077(5) 0.0031(5)
C00C 0.0388(8) 0.0169(6) 0.0228(6) -0.0013(5) 0.0133(6) -0.0021(5)
C00D 0.0304(7) 0.0231(6) 0.0255(7) -0.0044(5) 0.0108(5) -0.0061(5)
C00E 0.0229(6) 0.0247(6) 0.0175(6) 0.0023(4) 0.0047(5) -0.0007(5)
C00F 0.0237(7) 0.0205(6) 0.0319(7) 0.0031(5) 0.0016(5) -0.0011(5)
C00G 0.0229(6) 0.0356(7) 0.0167(6) 0.0010(5) 0.0045(5) 0.0038(5)
C00H 0.0247(7) 0.0195(6) 0.0309(7) -0.0003(5) 0.0005(5) 0.0036(5)
C00I 0.0253(7) 0.0365(7) 0.0188(6) -0.0026(5) 0.0045(5) 0.0033(5)
C00J 0.0265(7) 0.0239(6) 0.0338(8) -0.0044(5) 0.0051(6) 0.0004(5)
C00K 0.0259(7) 0.0469(8) 0.0193(6) 0.0074(6) 0.0059(5) 0.0058(6)
C00L 0.0272(7) 0.0334(7) 0.0272(7) 0.0096(5) 0.0069(6) -0.0025(5)
C00M 0.0322(8) 0.0195(6) 0.0391(8) 0.0012(5) -0.0003(6) 0.0011(5)
C00N 0.0305(7) 0.0332(7) 0.0375(8) -0.0038(6) 0.0080(6) 0.0042(6)
C00O 0.0340(8) 0.0473(9) 0.0297(8) 0.0142(6) 0.0135(6) 0.0011(6)
C00P 0.0270(7) 0.0488(9) 0.0223(7) -0.0101(6) 0.0018(6) 0.0075(6)
C00Q 0.0402(8) 0.0225(7) 0.0401(9) -0.0085(6) -0.0026(7) 0.0048(6)
C00R 0.0386(8) 0.0327(7) 0.0363(8) -0.0085(6) 0.0045(7) 0.0107(6)
C00S 0.0304(8) 0.0706(11) 0.0189(7) 0.0041(7) 0.0086(6) 0.0063(7)
C00T 0.0305(8) 0.0690(11) 0.0204(7) -0.0114(7) 0.0058(6) 0.0084(7)
C00U 0.0383(9) 0.0511(10) 0.0348(8) -0.0211(7) 0.0050(7) 0.0061(7)

loop_
_atom_type_symbol
_atom_type_description
_atom_type_scat_dispersion_real
_atom_type_scat_dispersion_imag
_atom_type_scat_source
C C 0.0181 0.0091 'International Tables Vol C Tables 4.2.6.8 and 6.1.1.4'
H H 0.0000 0.0000 'International Tables Vol C Tables 4.2.6.8 and 6.1.1.4'
F F 0.0727 0.0534 'International Tables Vol C Tables 4.2.6.8 and 6.1.1.4'
N N 0.0311 0.0180 'International Tables Vol C Tables 4.2.6.8 and 6.1.1.4'
O O 0.0492 0.0322 'International Tables Vol C Tables 4.2.6.8 and 6.1.1.4'

loop_
_geom_angle_atom_site_label_1
_geom_angle_atom_site_label_2
_geom_angle_atom_site_label_3
_geom_angle
_geom_angle_site_symmetry_1
_geom_angle_site_symmetry_3
_geom_angle_publ_flag
C007 N004 C00E 124.79(10) . . ?
C008 N004 C007 118.55(10) . . ?
C008 N004 C00E 108.17(10) . . ?
C008 N005 N006 110.29(10) . . ?
C00F N005 N006 118.63(10) . . ?
C00F N005 C008 130.19(11) . . ?
N005 N006 C00E 100.79(9) . . ?
N005 N006 C00L 109.09(10) . . ?
C00E N006 C00L 111.87(11) . . ?
C009 C007 N004 119.10(11) . . ?
C009 C007 C00A 120.53(11) . . ?
C00A C007 N004 120.27(11) . . ?
O002 C008 N004 127.97(11) . . ?
O002 C008 N005 126.45(11) . . ?
N004 C008 N005 105.58(10) . . ?
C007 C009 H009 120.1 . . ?
C007 C009 C00B 119.80(12) . . ?
C00B C009 H009 120.1 . . ?
C007 C00A H00A 120.1 . . ?
C00D C00A C007 119.75(12) . . ?
C00D C00A H00A 120.1 . . ?
C009 C00B H00B 120.7 . . ?
C00C C00B C009 118.52(12) . . ?
C00C C00B H00B 120.7 . . ?
F001 C00C C00B 118.79(12) . . ?
F001 C00C C00D 118.33(12) . . ?
C00B C00C C00D 122.88(12) . . ?
C00A C00D H00D 120.8 . . ?
C00C C00D C00A 118.49(12) . . ?
C00C C00D H00D 120.8 . . ?
N004 C00E H00E 108.4 . . ?
N004 C00E C00G 116.84(10) . . ?
N006 C00E N004 101.85(9) . . ?
N006 C00E H00E 108.4 . . ?
N006 C00E C00G 112.54(10) . . ?
C00G C00E H00E 108.4 . . ?
O003 C00F N005 119.55(13) . . ?
O003 C00F C00H 122.20(12) . . ?
N005 C00F C00H 118.14(11) . . ?
C00I C00G C00E 119.43(12) . . ?
C00I C00G C00K 119.67(13) . . ?
C00K C00G C00E 120.73(13) . . ?
C00J C00H C00F 121.69(12) . . ?
C00J C00H C00M 119.67(13) . . ?
C00M C00H C00F 118.12(13) . . ?
C00G C00I H00I 119.0 . . ?
C00P C00I C00G 121.90(14) . . ?
C00P C00I H00I 119.0 . . ?
C00H C00J H00J 119.8 . . ?
C00N C00J C00H 120.45(13) . . ?
C00N C00J H00J 119.8 . . ?
C00G C00K C00O 120.90(13) . . ?
C00S C00K C00G 118.25(15) . . ?
C00S C00K C00O 120.85(13) . . ?
N006 C00L H00C 110.3 . . ?
N006 C00L H00F 110.3 . . ?
N006 C00L C00O 107.29(12) . . ?
H00C C00L H00F 108.5 . . ?
C00O C00L H00C 110.3 . . ?
C00O C00L H00F 110.3 . . ?
C00H C00M H00M 120.2 . . ?
C00Q C00M C00H 119.55(14) . . ?
C00Q C00M H00M 120.2 . . ?
C00J C00N H00N 120.1 . . ?
C00R C00N C00J 119.75(15) . . ?
C00R C00N H00N 120.1 . . ?
C00K C00O C00L 111.51(12) . . ?
C00K C00O H00G 109.3 . . ?
C00K C00O H00H 109.3 . . ?
C00L C00O H00G 109.3 . . ?
C00L C00O H00H 109.3 . . ?
H00G C00O H00H 108.0 . . ?
C00I C00P C00U 121.06(15) . . ?
C00T C00P C00I 117.35(15) . . ?
C00T C00P C00U 121.56(14) . . ?
C00M C00Q H00Q 119.8 . . ?
C00R C00Q C00M 120.50(14) . . ?
C00R C00Q H00Q 119.8 . . ?
C00N C00R C00Q 120.06(15) . . ?
C00N C00R H00R 120.0 . . ?
C00Q C00R H00R 120.0 . . ?
C00K C00S H00S 119.4 . . ?
C00T C00S C00K 121.18(14) . . ?
C00T C00S H00S 119.4 . . ?
C00P C00T H00T 119.2 . . ?
C00S C00T C00P 121.56(14) . . ?
C00S C00T H00T 119.2 . . ?
C00P C00U H00K 109.5 . . ?
C00P C00U H00L 109.5 . . ?
C00P C00U H00O 109.5 . . ?
H00K C00U H00L 109.5 . . ?
H00K C00U H00O 109.5 . . ?
H00L C00U H00O 109.5 . . ?

loop_
_geom_bond_atom_site_label_1
_geom_bond_atom_site_label_2
_geom_bond_distance
_geom_bond_site_symmetry_2
_geom_bond_publ_flag
F001 C00C 1.3563(14) . ?
O002 C008 1.2117(15) . ?
O003 C00F 1.2214(17) . ?
N004 C007 1.4355(15) . ?
N004 C008 1.3738(15) . ?
N004 C00E 1.4927(16) . ?
N005 N006 1.4325(15) . ?
N005 C008 1.4123(16) . ?
N005 C00F 1.3907(16) . ?
N006 C00E 1.4677(16) . ?
N006 C00L 1.4846(18) . ?
C007 C009 1.3874(18) . ?
C007 C00A 1.3933(18) . ?
C009 H009 0.9500 . ?
C009 C00B 1.3930(17) . ?
C00A H00A 0.9500 . ?
C00A C00D 1.3908(18) . ?
C00B H00B 0.9500 . ?
C00B C00C 1.375(2) . ?
C00C C00D 1.377(2) . ?
C00D H00D 0.9500 . ?
C00E H00E 1.0000 . ?
C00E C00G 1.5133(17) . ?
C00F C00H 1.489(2) . ?
C00G C00I 1.396(2) . ?
C00G C00K 1.4000(19) . ?
C00H C00J 1.392(2) . ?
C00H C00M 1.3944(19) . ?
C00I H00I 0.9500 . ?
C00I C00P 1.3947(19) . ?
C00J H00J 0.9500 . ?
C00J C00N 1.388(2) . ?
C00K C00O 1.503(2) . ?
C00K C00S 1.397(2) . ?
C00L H00C 0.9900 . ?
C00L H00F 0.9900 . ?
C00L C00O 1.512(2) . ?
C00M H00M 0.9500 . ?
C00M C00Q 1.389(2) . ?
C00N H00N 0.9500 . ?
C00N C00R 1.385(2) . ?
C00O H00G 0.9900 . ?
C00O H00H 0.9900 . ?
C00P C00T 1.391(2) . ?
C00P C00U 1.503(2) . ?
C00Q H00Q 0.9500 . ?
C00Q C00R 1.387(3) . ?
C00R H00R 0.9500 . ?
C00S H00S 0.9500 . ?
C00S C00T 1.375(3) . ?
C00T H00T 0.9500 . ?
C00U H00K 0.9800 . ?
C00U H00L 0.9800 . ?
C00U H00O 0.9800 . ?

loop_
_geom_torsion_atom_site_label_1
_geom_torsion_atom_site_label_2
_geom_torsion_atom_site_label_3
_geom_torsion_atom_site_label_4
_geom_torsion
_geom_torsion_site_symmetry_1
_geom_torsion_site_symmetry_2
_geom_torsion_site_symmetry_3
_geom_torsion_site_symmetry_4
_geom_torsion_publ_flag
F001 C00C C00D C00A -179.28(11) . . . . ?
O003 C00F C00H C00J -136.91(14) . . . . ?
O003 C00F C00H C00M 34.81(19) . . . . ?
N004 C007 C009 C00B -177.50(11) . . . . ?
N004 C007 C00A C00D 178.09(11) . . . . ?
N004 C00E C00G C00I -74.86(15) . . . . ?
N004 C00E C00G C00K 110.03(14) . . . . ?
N005 N006 C00E N004 35.13(11) . . . . ?
N005 N006 C00E C00G 161.04(10) . . . . ?
N005 N006 C00L C00O -179.76(10) . . . . ?
N005 C00F C00H C00J 39.45(18) . . . . ?
N005 C00F C00H C00M -148.83(13) . . . . ?
N006 N005 C008 O002 -167.00(12) . . . . ?
N006 N005 C008 N004 13.16(14) . . . . ?
N006 N005 C00F O003 10.15(19) . . . . ?
N006 N005 C00F C00H -166.31(11) . . . . ?
N006 C00E C00G C00I 167.79(11) . . . . ?
N006 C00E C00G C00K -7.31(17) . . . . ?
N006 C00L C00O C00K 52.79(16) . . . . ?
C007 N004 C008 O002 -19.5(2) . . . . ?
C007 N004 C008 N005 160.37(11) . . . . ?
C007 N004 C00E N006 -176.88(11) . . . . ?
C007 N004 C00E C00G 60.08(16) . . . . ?
C007 C009 C00B C00C 0.05(18) . . . . ?
C007 C00A C00D C00C -1.30(18) . . . . ?
C008 N004 C007 C009 75.12(15) . . . . ?
C008 N004 C007 C00A -101.24(14) . . . . ?
C008 N004 C00E N006 -29.69(12) . . . . ?
C008 N004 C00E C00G -152.73(11) . . . . ?
C008 N005 N006 C00E -31.24(13) . . . . ?
C008 N005 N006 C00L 86.61(12) . . . . ?
C008 N005 C00F O003 -157.87(13) . . . . ?
C008 N005 C00F C00H 25.7(2) . . . . ?
C009 C007 C00A C00D 1.77(18) . . . . ?
C009 C00B C00C F001 179.91(11) . . . . ?
C009 C00B C00C C00D 0.41(19) . . . . ?
C00A C007 C009 C00B -1.14(18) . . . . ?
C00B C00C C00D C00A 0.2(2) . . . . ?
C00E N004 C007 C009 -140.77(12) . . . . ?
C00E N004 C007 C00A 42.86(17) . . . . ?
C00E N004 C008 O002 -169.02(13) . . . . ?
C00E N004 C008 N005 10.82(13) . . . . ?
C00E N006 C00L C00O -69.12(13) . . . . ?
C00E C00G C00I C00P -176.35(12) . . . . ?
C00E C00G C00K C00O -6.3(2) . . . . ?
C00E C00G C00K C00S 173.52(12) . . . . ?
C00F N005 N006 C00E 158.50(11) . . . . ?
C00F N005 N006 C00L -83.65(14) . . . . ?
C00F N005 C008 O002 1.8(2) . . . . ?
C00F N005 C008 N004 -178.05(13) . . . . ?
C00F C00H C00J C00N 171.61(13) . . . . ?
C00F C00H C00M C00Q -173.28(13) . . . . ?
C00G C00I C00P C00T 2.6(2) . . . . ?
C00G C00I C00P C00U -179.08(13) . . . . ?
C00G C00K C00O C00L -17.35(19) . . . . ?
C00G C00K C00S C00T 2.9(2) . . . . ?
C00H C00J C00N C00R 1.0(2) . . . . ?
C00H C00M C00Q C00R 1.7(2) . . . . ?
C00I C00G C00K C00O 178.62(12) . . . . ?
C00I C00G C00K C00S -1.6(2) . . . . ?
C00I C00P C00T C00S -1.3(2) . . . . ?
C00J C00H C00M C00Q -1.4(2) . . . . ?
C00J C00N C00R C00Q -0.7(2) . . . . ?
C00K C00G C00I C00P -1.2(2) . . . . ?
C00K C00S C00T C00P -1.5(2) . . . . ?
C00L N006 C00E N004 -80.67(12) . . . . ?
C00L N006 C00E C00G 45.25(14) . . . . ?
C00M C00H C00J C00N 0.0(2) . . . . ?
C00M C00Q C00R C00N -0.7(2) . . . . ?
C00O C00K C00S C00T -177.30(14) . . . . ?
C00S C00K C00O C00L 162.86(13) . . . . ?
C00U C00P C00T C00S -179.59(15) . . . . ?
